data_2242030
loop_
_publ_author_name
'Poyraz, Mehmet'
'Sar\?i, Musa'

_publ_section_title
;
 Crystal structure of
 <i>catena</i>-poly[[bis(acetato-\k<i>O</i>)copper(II)]-bis[\m-4-(1<i>H</i>-imidazol-1-yl)phenol]-\k^2^<i>N</i>^3^:<i>O</i>;\k^2^<i>O</i>:<i>N</i>^3^]
;
_journal_issue 2
_journal_name_full 'Acta Crystallographica Section E'
_journal_page_first 209
_journal_page_last 212
_journal_paper_doi 10.1107/S2056989017000780
_journal_volume 73
_journal_year 2017
_chemical_formula_iupac '[Cu (C2 H3 O2)2 (C9 H8 N2 O)2]'
_chemical_formula_moiety 'C22 H22 Cu N4 O6'
_chemical_formula_sum 'C22 H22 Cu N4 O6'
_chemical_formula_weight 501.99
_chemical_name_systematic
<i>catena</i>-Poly[[bis(acetato-\k<i>O</i>)copper(II)]-bis[\m-4-(1<i>H</i>-imidazol-1-yl)phenol]-\k^2^<i>N</i>^3^:<i>O</i>;\k^2^<i>O</i>:<i>N</i>^3^]
_space_group_crystal_system monoclinic
_space_group_IT_number 14
_space_group_name_Hall '-P 2ybc'
_space_group_name_H-M_alt 'P 1 21/c 1'
_symmetry_space_group_name_Hall '-P 2ybc'
_symmetry_space_group_name_H-M 'P 1 21/c 1'
_atom_sites_solution_hydrogens geom
_audit_creation_method SHELXL-2014/7
_cell_angle_alpha 90
_cell_angle_beta 111.545(4)
_cell_angle_gamma 90
_cell_formula_units_Z 2
_cell_length_a 10.2029(15)
_cell_length_b 15.089(2)
_cell_length_c 7.7814(11)
_cell_measurement_reflns_used 9911
_cell_measurement_temperature 296
_cell_measurement_theta_max 28.00
_cell_measurement_theta_min 3.15
_cell_volume 1114.3(3)
_computing_cell_refinement
;
SAINT (Bruker, 2013)
;
_computing_data_collection
;
APEX2 (Bruker, 2013)
;
_computing_data_reduction
;
SAINT (Bruker, 2013)
;
_computing_molecular_graphics
;
Mercury (Macrae <i>et al.</i>,  2008)
;
_computing_publication_material
;
publCIF (Westrip, 2010)
;
_computing_structure_refinement
;
SHELXL2014 (Sheldrick, 2015)
;
_computing_structure_solution
;
SHELXS97 (Sheldrick, 2008)
;
_diffrn_ambient_temperature 296
_diffrn_measured_fraction_theta_full 0.999
_diffrn_measured_fraction_theta_max 0.997
_diffrn_measurement_device_type 'Bruker APEXII CCD'
_diffrn_measurement_method '\f and \w scans'
_diffrn_radiation_type MoK\a
_diffrn_radiation_wavelength 0.71073
_diffrn_reflns_av_R_equivalents 0.0505
_diffrn_reflns_limit_h_max 13
_diffrn_reflns_limit_h_min -13
_diffrn_reflns_limit_k_max 20
_diffrn_reflns_limit_k_min -20
_diffrn_reflns_limit_l_max 10
_diffrn_reflns_limit_l_min -10
_diffrn_reflns_number 40729
_diffrn_reflns_theta_full 25.242
_diffrn_reflns_theta_max 28.317
_diffrn_reflns_theta_min 3.122
_diffrn_standards_number 0
_exptl_absorpt_coefficient_mu 1.027
_exptl_absorpt_correction_T_max 0.931
_exptl_absorpt_correction_T_min 0.895
_exptl_absorpt_correction_type multi-scan
_exptl_absorpt_process_details
;
(<i>SADABS</i>; Bruker, 2013)
;
_exptl_crystal_colour blue
_exptl_crystal_density_diffrn 1.496
_exptl_crystal_description block
_exptl_crystal_F_000 518
_exptl_crystal_size_max 0.11
_exptl_crystal_size_mid 0.09
_exptl_crystal_size_min 0.07
_refine_diff_density_max 0.259
_refine_diff_density_min -0.297
_refine_ls_extinction_method none
_refine_ls_goodness_of_fit_ref 1.150
_refine_ls_hydrogen_treatment constr
_refine_ls_matrix_type full
_refine_ls_number_parameters 153
_refine_ls_number_reflns 2784
_refine_ls_number_restraints 0
_refine_ls_restrained_S_all 1.150
_refine_ls_R_factor_all 0.0593
_refine_ls_R_factor_gt 0.0413
_refine_ls_shift/su_max 0.000
_refine_ls_shift/su_mean 0.000
_refine_ls_structure_factor_coef Fsqd
_refine_ls_weighting_details 'w=1/[\s^2^(Fo^2^)+(0.0249P)^2^+1.2448P] where P=(Fo^2^+2Fc^2^)/3'
_refine_ls_weighting_scheme calc
_refine_ls_wR_factor_gt 0.0926
_refine_ls_wR_factor_ref 0.0997
_reflns_number_gt 2156
_reflns_number_total 2784
_reflns_threshold_expression 'I > 2\s(I)'
_cod_data_source_file wm4035sup1.cif
_cod_data_source_block I
_cod_original_cell_volume 1114.2(3)
_cod_database_code 2242030
_shelx_space_group_comment
;
The symmetry employed for this shelxl refinement is uniquely defined
by the following loop, which should always be used as a source of
symmetry information in preference to the above space-group names.
They are only intended as comments.
;
_shelxl_version_number .0002014

loop_
_space_group_symop_operation_xyz
'x, y, z'
'-x, y+1/2, -z+1/2'
'-x, -y, -z'
'x, -y-1/2, z-1/2'

loop_
_atom_site_type_symbol
_atom_site_label
_atom_site_fract_x
_atom_site_fract_y
_atom_site_fract_z
_atom_site_U_iso_or_equiv
_atom_site_adp_type
_atom_site_calc_flag
_atom_site_occupancy
C C1 0.7431(2) 0.55700(18) 0.5692(3) 0.0350(5) Uani d 1
H H1 0.7461 0.5059 0.6420 0.042 Uiso calc 1
C C2 0.7933(4) 0.6526(2) 0.4009(5) 0.0601(9) Uani d 1
H H2 0.8394 0.6819 0.3308 0.072 Uiso calc 1
C C3 0.6778(4) 0.6824(2) 0.4266(5) 0.0656(10) Uani d 1
H H3 0.6285 0.7359 0.3794 0.079 Uiso calc 1
C C4 0.5265(2) 0.62360(16) 0.5918(3) 0.0333(5) Uani d 1
C C5 0.5302(3) 0.57796(19) 0.7472(4) 0.0408(6) Uani d 1
H H5 0.6125 0.5463 0.8195 0.049 Uiso calc 1
C C6 0.4129(3) 0.5787(2) 0.7968(4) 0.0430(6) Uani d 1
H H6 0.4149 0.5470 0.9033 0.052 Uiso calc 1
C C7 0.2929(2) 0.62494(18) 0.6930(3) 0.0370(6) Uani d 1
C C8 0.2926(3) 0.67390(18) 0.5434(4) 0.0419(6) Uani d 1
H H8 0.2126 0.7087 0.4760 0.050 Uiso calc 1
C C9 0.4084(3) 0.67258(18) 0.4912(4) 0.0403(6) Uani d 1
H H9 0.4069 0.7053 0.3861 0.048 Uiso calc 1
C C10 0.9356(3) 0.56669(19) 0.1300(3) 0.0402(6) Uani d 1
C C11 0.9592(4) 0.6405(2) 0.0154(4) 0.0617(9) Uani d 1
H H11A 0.9094 0.6273 -0.1159 0.093 Uiso calc 1
H H11B 1.0603 0.6463 0.0408 0.093 Uiso calc 1
H H11C 0.9234 0.6961 0.0464 0.093 Uiso calc 1
N N1 0.8345(2) 0.57396(15) 0.4905(3) 0.0368(5) Uani d 1
N N2 0.6450(2) 0.62096(14) 0.5338(3) 0.0362(5) Uani d 1
Cu Cu1 1.0000 0.5000 0.5000 0.03750(14) Uani d 1
O O1 0.8401(2) 0.51168(15) 0.0597(3) 0.0528(5) Uani d 1
O O2 1.01849(18) 0.56716(14) 0.2987(2) 0.0455(5) Uani d 1
O O3 0.17326(19) 0.62330(15) 0.7320(3) 0.0502(5) Uani d 1
H H3A 0.1775 0.5811 0.8043 0.075 Uiso calc 1

loop_
_atom_site_aniso_label
_atom_site_aniso_U_11
_atom_site_aniso_U_22
_atom_site_aniso_U_33
_atom_site_aniso_U_12
_atom_site_aniso_U_13
_atom_site_aniso_U_23
C1 0.0274(11) 0.0431(14) 0.0347(12) -0.0002(10) 0.0115(9) 0.0037(10)
C2 0.073(2) 0.0432(17) 0.089(2) 0.0039(15) 0.060(2) 0.0134(16)
C3 0.079(2) 0.0395(17) 0.104(3) 0.0157(16) 0.064(2) 0.0252(17)
C4 0.0288(11) 0.0337(12) 0.0384(13) -0.0008(9) 0.0135(10) -0.0017(10)
C5 0.0271(12) 0.0540(17) 0.0403(13) 0.0071(11) 0.0111(10) 0.0107(12)
C6 0.0345(13) 0.0601(18) 0.0369(13) 0.0048(12) 0.0161(11) 0.0117(12)
C7 0.0282(11) 0.0441(14) 0.0403(13) 0.0003(10) 0.0144(10) -0.0056(11)
C8 0.0333(13) 0.0411(15) 0.0494(15) 0.0096(11) 0.0129(11) 0.0067(12)
C9 0.0380(13) 0.0397(14) 0.0440(14) 0.0047(11) 0.0159(11) 0.0092(11)
C10 0.0364(13) 0.0524(16) 0.0369(13) 0.0142(12) 0.0195(11) 0.0071(12)
C11 0.082(2) 0.056(2) 0.0539(18) 0.0127(17) 0.0328(17) 0.0158(15)
N1 0.0313(10) 0.0428(12) 0.0393(11) -0.0035(9) 0.0165(9) -0.0029(9)
N2 0.0333(10) 0.0357(11) 0.0435(11) 0.0015(9) 0.0187(9) 0.0027(9)
Cu1 0.0246(2) 0.0589(3) 0.0293(2) 0.0002(2) 0.01022(15) 0.0018(2)
O1 0.0430(10) 0.0701(14) 0.0416(10) 0.0012(10) 0.0112(8) 0.0052(10)
O2 0.0316(9) 0.0717(14) 0.0350(9) 0.0000(9) 0.0141(8) 0.0087(9)
O3 0.0339(9) 0.0667(14) 0.0571(12) 0.0073(9) 0.0253(9) 0.0065(10)

loop_
_atom_type_symbol
_atom_type_description
_atom_type_scat_dispersion_real
_atom_type_scat_dispersion_imag
_atom_type_scat_source
C C 0.0033 0.0016 'International Tables Vol C Tables 4.2.6.8 and 6.1.1.4'
H H 0.0000 0.0000 'International Tables Vol C Tables 4.2.6.8 and 6.1.1.4'
N N 0.0061 0.0033 'International Tables Vol C Tables 4.2.6.8 and 6.1.1.4'
Cu Cu 0.3201 1.2651 'International Tables Vol C Tables 4.2.6.8 and 6.1.1.4'
O O 0.0106 0.0060 'International Tables Vol C Tables 4.2.6.8 and 6.1.1.4'

loop_
_geom_angle_atom_site_label_1
_geom_angle_atom_site_label_2
_geom_angle_atom_site_label_3
_geom_angle_site_symmetry_1
_geom_angle_site_symmetry_3
_geom_angle
_geom_angle_publ_flag
N1 C1 N2 . . 111.5(2) ?
N2 C1 Cu1 . . 143.71(17) ?
N1 C1 H1 . . 124.2 ?
N2 C1 H1 . . 124.2 ?
Cu1 C1 H1 . . 92.1 ?
C3 C2 N1 . . 109.8(3) ?
C3 C2 Cu1 . . 141.7(2) ?
C3 C2 H2 . . 125.1 ?
N1 C2 H2 . . 125.1 ?
Cu1 C2 H2 . . 93.2 ?
C2 C3 N2 . . 106.8(3) ?
C2 C3 H3 . . 126.6 ?
N2 C3 H3 . . 126.6 ?
C5 C4 C9 . . 120.0(2) ?
C5 C4 N2 . . 120.4(2) ?
C9 C4 N2 . . 119.6(2) ?
C4 C5 C6 . . 119.4(2) ?
C4 C5 H5 . . 120.3 ?
C6 C5 H5 . . 120.3 ?
C7 C6 C5 . . 120.7(2) ?
C7 C6 H6 . . 119.6 ?
C5 C6 H6 . . 119.6 ?
O3 C7 C8 . . 118.3(2) ?
O3 C7 C6 . . 122.3(2) ?
C8 C7 C6 . . 119.4(2) ?
O3 C7 Cu1 . 1_455 51.02(13) ?
C8 C7 Cu1 . 1_455 101.33(16) ?
C6 C7 Cu1 . 1_455 115.23(18) ?
C7 C8 C9 . . 120.2(2) ?
C7 C8 Cu1 . 1_455 58.39(14) ?
C9 C8 Cu1 . 1_455 132.43(19) ?
C7 C8 H8 . . 119.9 ?
C9 C8 H8 . . 119.9 ?
Cu1 C8 H8 1_455 . 81.3 ?
C8 C9 C4 . . 120.1(2) ?
C8 C9 H9 . . 120.0 ?
C4 C9 H9 . . 120.0 ?
O1 C10 O2 . . 125.0(3) ?
O1 C10 C11 . . 120.3(3) ?
O2 C10 C11 . . 114.7(3) ?
O1 C10 Cu1 . . 93.50(16) ?
C11 C10 Cu1 . . 145.5(2) ?
C10 C11 H11A . . 109.5 ?
C10 C11 H11B . . 109.5 ?
H11A C11 H11B . . 109.5 ?
C10 C11 H11C . . 109.5 ?
H11A C11 H11C . . 109.5 ?
H11B C11 H11C . . 109.5 ?
C1 N1 C2 . . 105.7(2) ?
C1 N1 Cu1 . . 127.34(18) ?
C2 N1 Cu1 . . 127.00(18) ?
C1 N2 C3 . . 106.3(2) ?
C1 N2 C4 . . 127.2(2) ?
C3 N2 C4 . . 126.5(2) ?
O2 Cu1 O2 3_766 . 180.0 ?
O2 Cu1 N1 3_766 . 89.44(8) ?
O2 Cu1 N1 . . 90.56(8) y
O2 Cu1 N1 3_766 3_766 90.56(8) ?
O2 Cu1 N1 . 3_766 89.44(8) ?
N1 Cu1 N1 . 3_766 180.0 y
O2 Cu1 O3 3_766 3_666 86.94(7) ?
O2 Cu1 O3 . 3_666 93.06(7) y
N1 Cu1 O3 . 3_666 91.31(7) y
N1 Cu1 O3 3_766 3_666 88.69(7) ?
O2 Cu1 O3 3_766 1_655 93.06(7) ?
O2 Cu1 O3 . 1_655 86.94(7) y
N1 Cu1 O3 . 1_655 88.69(7) y
N1 Cu1 O3 3_766 1_655 91.31(7) ?
O3 Cu1 O3 3_666 1_655 180.00(7) ?
C10 O1 Cu1 . . 63.78(14) ?
C10 O2 Cu1 . . 127.36(18) ?
C7 O3 Cu1 . 1_455 106.23(16) ?
C7 O3 H3A . . 109.5 ?
Cu1 O3 H3A 1_455 . 77.8 ?

loop_
_geom_bond_atom_site_label_1
_geom_bond_atom_site_label_2
_geom_bond_site_symmetry_2
_geom_bond_distance
_geom_bond_publ_flag
C1 N1 . 1.315(3) ?
C1 N2 . 1.345(3) ?
C1 Cu1 . 2.989(2) ?
C1 H1 . 0.9500 ?
C2 C3 . 1.343(4) ?
C2 N1 . 1.361(4) ?
C2 Cu1 . 3.024(3) ?
C2 H2 . 0.9500 ?
C3 N2 . 1.369(4) ?
C3 H3 . 0.9500 ?
C4 C5 . 1.380(3) ?
C4 C9 . 1.385(3) ?
C4 N2 . 1.438(3) ?
C5 C6 . 1.386(3) ?
C5 H5 . 0.9500 ?
C6 C7 . 1.383(4) ?
C6 H6 . 0.9500 ?
C7 O3 . 1.363(3) ?
C7 C8 . 1.377(4) ?
C7 Cu1 1_455 3.383(2) ?
C8 C9 . 1.383(4) ?
C8 Cu1 1_455 3.895(3) ?
C8 H8 . 0.9500 ?
C9 H9 . 0.9500 ?
C10 O1 . 1.244(3) ?
C10 O2 . 1.274(3) ?
C10 C11 . 1.501(4) ?
C10 Cu1 . 2.888(3) ?
C11 H11A . 0.9800 ?
C11 H11B . 0.9800 ?
C11 H11C . 0.9800 ?
N1 Cu1 . 2.003(2) y
Cu1 O2 3_766 1.9322(18) ?
Cu1 O2 . 1.9322(18) y
Cu1 N1 3_766 2.003(2) ?
Cu1 O3 3_666 2.739(2) ?
Cu1 O3 1_655 2.739(2) ?
O3 Cu1 1_455 2.739(2) y
O3 H3A . 0.8400 ?

loop_
_geom_hbond_atom_site_label_D
_geom_hbond_atom_site_label_H
_geom_hbond_atom_site_label_A
_geom_hbond_site_symmetry_A
_geom_hbond_distance_DH
_geom_hbond_distance_HA
_geom_hbond_distance_DA
_geom_hbond_angle_DHA
C5 H5 O1 1_556 0.95 2.44 3.356(3) 161.0
O3 H3A O1 3_666 0.84 1.80 2.637(3) 171.7

loop_
_geom_torsion_atom_site_label_1
_geom_torsion_atom_site_label_2
_geom_torsion_atom_site_label_3
_geom_torsion_atom_site_label_4
_geom_torsion_site_symmetry_1
_geom_torsion_site_symmetry_4
_geom_torsion
N1 C2 C3 N2 . . -0.4(4)
Cu1 C2 C3 N2 . . -0.5(6)
C9 C4 C5 C6 . . 2.6(4)
N2 C4 C5 C6 . . -177.6(3)
C4 C5 C6 C7 . . -0.3(4)
C5 C6 C7 O3 . . 176.5(3)
C5 C6 C7 C8 . . -2.9(4)
C5 C6 C7 Cu1 . 1_455 118.1(3)
O3 C7 C8 C9 . . -175.6(3)
C6 C7 C8 C9 . . 3.8(4)
Cu1 C7 C8 C9 1_455 . -123.9(2)
O3 C7 C8 Cu1 . 1_455 -51.63(19)
C6 C7 C8 Cu1 . 1_455 127.7(3)
C7 C8 C9 C4 . . -1.5(4)
Cu1 C8 C9 C4 1_455 . -74.7(3)
C5 C4 C9 C8 . . -1.7(4)
N2 C4 C9 C8 . . 178.5(2)
N2 C1 N1 C2 . . 0.2(3)
Cu1 C1 N1 C2 . . -179.9(3)
N2 C1 N1 Cu1 . . -179.88(16)
C3 C2 N1 C1 . . 0.1(4)
Cu1 C2 N1 C1 . . 179.9(3)
C3 C2 N1 Cu1 . . -179.8(2)
N1 C1 N2 C3 . . -0.4(3)
Cu1 C1 N2 C3 . . -0.5(4)
N1 C1 N2 C4 . . 177.9(2)
Cu1 C1 N2 C4 . . 177.83(19)
C2 C3 N2 C1 . . 0.5(4)
C2 C3 N2 C4 . . -177.9(3)
C5 C4 N2 C1 . . 25.2(4)
C9 C4 N2 C1 . . -155.1(3)
C5 C4 N2 C3 . . -156.8(3)
C9 C4 N2 C3 . . 23.0(4)
O2 C10 O1 Cu1 . . 6.7(2)
C11 C10 O1 Cu1 . . -172.5(3)
O1 C10 O2 Cu1 . . -12.6(4)
C11 C10 O2 Cu1 . . 166.60(19)
C8 C7 O3 Cu1 . 1_455 81.4(3)
C6 C7 O3 Cu1 . 1_455 -97.9(3)

_cod_database_fobs_code 2242030
